data_7122261
loop_
_publ_author_name
'Coles, N. T.'
'Mahon, M. F.'
'Webster, R. L.'

_publ_section_title
;
 1,1-Diphosphines and divinylphosphines via base catalyzed
 hydrophosphination.
;
_journal_issue 74
_journal_name_full 'Chemical communications (Cambridge, England)'
_journal_page_first 10443
_journal_page_last 10446
_journal_paper_doi 10.1039/c8cc05890c
_journal_volume 54
_journal_year 2018
_chemical_formula_moiety 'C22 H19 P'
_chemical_formula_sum 'C22 H19 P'
_chemical_formula_weight 314.34
_space_group_crystal_system orthorhombic
_space_group_IT_number 33
_space_group_name_Hall 'P 2c -2n'
_space_group_name_H-M_alt 'P n a 21'
_symmetry_space_group_name_Hall 'P 2c -2n'
_symmetry_space_group_name_H-M 'P n a 21'
_atom_sites_solution_hydrogens geom
_atom_sites_solution_primary iterative
_audit_creation_date 2017-02-03
_audit_creation_method
;
Olex2 1.2
(compiled 2017.01.04 svn.r3372 for OlexSys, GUI svn.r5292)
;
_audit_update_record
;
2018-06-14 deposited with the CCDC.
2018-08-22 downloaded from the CCDC.
;
_cell_angle_alpha 90
_cell_angle_beta 90
_cell_angle_gamma 90
_cell_formula_units_Z 4
_cell_length_a 15.9327(2)
_cell_length_b 17.7483(3)
_cell_length_c 6.06371(11)
_cell_measurement_reflns_used 9977
_cell_measurement_temperature 150.00(10)
_cell_measurement_theta_max 29.2090
_cell_measurement_theta_min 3.7700
_cell_volume 1714.69(5)
_computing_cell_refinement 'CrysAlisPro 1.171.38.46 (Rigaku OD, 2015)'
_computing_data_collection 'CrysAlisPro 1.171.38.46 (Rigaku OD, 2015)'
_computing_data_reduction 'CrysAlisPro 1.171.38.46 (Rigaku OD, 2015)'
_computing_molecular_graphics 'Olex2 (Dolomanov et al., 2009)'
_computing_publication_material 'Olex2 (Dolomanov et al., 2009)'
_computing_structure_refinement 'ShelXL (Sheldrick, 2015)'
_computing_structure_solution 'olex2.solve (Bourhis et al., 2015)'
_diffrn_ambient_environment N~2~
_diffrn_ambient_temperature 150.00(10)
_diffrn_detector 'CCD plate'
_diffrn_detector_area_resol_mean 16.1468
_diffrn_detector_type EosS2
_diffrn_measured_fraction_theta_full 0.997
_diffrn_measured_fraction_theta_max 0.997
_diffrn_measurement_device 'four-circle diffractometer'
_diffrn_measurement_device_type 'New Xcalibur, EosS2'
_diffrn_measurement_method '\w scans'
_diffrn_radiation_monochromator graphite
_diffrn_radiation_probe x-ray
_diffrn_radiation_type MoK\a
_diffrn_radiation_wavelength 0.71073
_diffrn_reflns_av_R_equivalents 0.0374
_diffrn_reflns_av_unetI/netI 0.0265
_diffrn_reflns_Laue_measured_fraction_full 0.997
_diffrn_reflns_Laue_measured_fraction_max 0.997
_diffrn_reflns_limit_h_max 20
_diffrn_reflns_limit_h_min -20
_diffrn_reflns_limit_k_max 23
_diffrn_reflns_limit_k_min -23
_diffrn_reflns_limit_l_max 7
_diffrn_reflns_limit_l_min -7
_diffrn_reflns_number 28027
_diffrn_reflns_point_group_measured_fraction_full 0.998
_diffrn_reflns_point_group_measured_fraction_max 0.996
_diffrn_reflns_theta_full 25.242
_diffrn_reflns_theta_max 27.483
_diffrn_reflns_theta_min 3.437
_diffrn_source 'fine-focus sealed X-ray tube'
_diffrn_source_type 'Enhance (Mo) X-ray Source'
_exptl_absorpt_coefficient_mu 0.157
_exptl_absorpt_correction_T_max 1.00000
_exptl_absorpt_correction_T_min 0.90109
_exptl_absorpt_correction_type multi-scan
_exptl_absorpt_process_details
;
CrysAlisPro 1.171.38.46 (Rigaku Oxford Diffraction, 2015)
Empirical absorption correction using spherical harmonics,
 implemented in SCALE3 ABSPACK scaling algorithm.
;
_exptl_crystal_colour colorless
_exptl_crystal_density_diffrn 1.218
_exptl_crystal_description prism
_exptl_crystal_F_000 664
_exptl_crystal_size_max 0.307
_exptl_crystal_size_mid 0.25
_exptl_crystal_size_min 0.104
_refine_diff_density_max 0.340
_refine_diff_density_min -0.207
_refine_diff_density_rms 0.035
_refine_ls_abs_structure_details
;
 Flack x determined using 1473 quotients [(I+)-(I-)]/[(I+)+(I-)]
 (Parsons, Flack and Wagner, Acta Cryst. B69 (2013) 249-259).
;
_refine_ls_abs_structure_Flack -0.08(3)
_refine_ls_extinction_method none
_refine_ls_goodness_of_fit_ref 1.033
_refine_ls_hydrogen_treatment constr
_refine_ls_matrix_type full
_refine_ls_number_parameters 208
_refine_ls_number_reflns 3895
_refine_ls_number_restraints 1
_refine_ls_restrained_S_all 1.033
_refine_ls_R_factor_all 0.0393
_refine_ls_R_factor_gt 0.0338
_refine_ls_shift/su_max 0.000
_refine_ls_shift/su_mean 0.000
_refine_ls_structure_factor_coef Fsqd
_refine_ls_weighting_details 'w=1/[\s^2^(Fo^2^)+(0.0360P)^2^+0.4146P] where P=(Fo^2^+2Fc^2^)/3'
_refine_ls_weighting_scheme calc
_refine_ls_wR_factor_gt 0.0767
_refine_ls_wR_factor_ref 0.0795
_reflns_Friedel_coverage 0.824
_reflns_Friedel_fraction_full 1.000
_reflns_Friedel_fraction_max 0.994
_reflns_number_gt 3573
_reflns_number_total 3895
_reflns_threshold_expression 'I > 2\s(I)'
_cod_data_source_file c8cc05890c2.cif
_cod_data_source_block e17rlw8-Cpd-2a
_cod_depositor_comments 'Adding full bibliography for 7122257--7122261.cif.'
_cod_original_cell_volume 1714.68(5)
_cod_database_code 7122261
_shelx_shelxl_version_number 2014/7
_shelx_space_group_comment
;
The symmetry employed for this shelxl refinement is uniquely defined
by the following loop, which should always be used as a source of
symmetry information in preference to the above space-group names.
They are only intended as comments.
;
_olex2_refinement_description
;
1. Fixed Uiso
 At 1.2 times of:
  All C(H) groups
2.a Aromatic/amide H refined with riding coordinates:
 C2(H2), C3(H3), C4(H4), C5(H5), C6(H6), C7(H7), C8(H8), C10(H10), C11(H11),
 C12(H12), C13(H13), C14(H14), C15(H15), C16(H16), C18(H18), C19(H19), C20(H20),
  C21(H21), C22(H22)
;

loop_
_space_group_symop_operation_xyz
'x, y, z'
'-x, -y, z+1/2'
'-x+1/2, y+1/2, z+1/2'
'x+1/2, -y+1/2, z'

loop_
_atom_site_label
_atom_site_type_symbol
_atom_site_fract_x
_atom_site_fract_y
_atom_site_fract_z
_atom_site_U_iso_or_equiv
_atom_site_adp_type
_atom_site_occupancy
_atom_site_site_symmetry_order
_atom_site_calc_flag
_atom_site_refinement_flags_posn
P1 P 0.07071(3) 0.65090(3) 0.46370(11) 0.02313(13) Uani 1 1 d .
C1 C -0.04454(13) 0.64895(12) 0.4846(4) 0.0237(4) Uani 1 1 d .
C2 C -0.08789(14) 0.67614(14) 0.6677(4) 0.0269(5) Uani 1 1 d .
H2 H -0.0584 0.6928 0.7908 0.032 Uiso 1 1 calc R
C3 C -0.17545(15) 0.67842(14) 0.6667(4) 0.0313(5) Uani 1 1 d .
H3 H -0.2041 0.6966 0.7893 0.038 Uiso 1 1 calc R
C4 C -0.21974(13) 0.65392(14) 0.4850(5) 0.0343(6) Uani 1 1 d .
H4 H -0.2781 0.6554 0.4855 0.041 Uiso 1 1 calc R
C5 C -0.17740(15) 0.62715(15) 0.3022(5) 0.0350(6) Uani 1 1 d .
H5 H -0.2072 0.6102 0.1800 0.042 Uiso 1 1 calc R
C6 C -0.08996(14) 0.62558(15) 0.3013(4) 0.0301(5) Uani 1 1 d .
H6 H -0.0617 0.6087 0.1766 0.036 Uiso 1 1 calc R
C7 C 0.10237(14) 0.65030(14) 0.7510(4) 0.0279(5) Uani 1 1 d .
H7 H 0.1131 0.6032 0.8118 0.033 Uiso 1 1 calc R
C8 C 0.11207(13) 0.70869(15) 0.8852(4) 0.0308(5) Uani 1 1 d .
H8 H 0.1320 0.6962 1.0246 0.037 Uiso 1 1 calc R
C9 C 0.09692(13) 0.78985(14) 0.8528(4) 0.0277(5) Uani 1 1 d .
C10 C 0.12244(16) 0.83812(17) 1.0202(5) 0.0402(7) Uani 1 1 d .
H10 H 0.1458 0.8179 1.1476 0.048 Uiso 1 1 calc R
C11 C 0.11403(18) 0.91514(18) 1.0028(6) 0.0503(8) Uani 1 1 d .
H11 H 0.1316 0.9461 1.1174 0.060 Uiso 1 1 calc R
C12 C 0.07928(16) 0.94644(17) 0.8140(6) 0.0469(8) Uani 1 1 d .
H12 H 0.0749 0.9985 0.7993 0.056 Uiso 1 1 calc R
C13 C 0.05124(16) 0.89940(15) 0.6480(5) 0.0375(6) Uani 1 1 d .
H13 H 0.0267 0.9200 0.5226 0.045 Uiso 1 1 calc R
C14 C 0.05924(14) 0.82209(14) 0.6662(4) 0.0293(5) Uani 1 1 d .
H14 H 0.0395 0.7912 0.5538 0.035 Uiso 1 1 calc R
C15 C 0.08980(14) 0.55397(13) 0.3804(4) 0.0300(5) Uani 1 1 d .
H15 H 0.0488 0.5187 0.4159 0.036 Uiso 1 1 calc R
C16 C 0.15739(14) 0.52906(13) 0.2728(4) 0.0300(5) Uani 1 1 d .
H16 H 0.1561 0.4787 0.2302 0.036 Uiso 1 1 calc R
C17 C 0.23410(13) 0.57123(13) 0.2126(4) 0.0258(5) Uani 1 1 d .
C18 C 0.27048(13) 0.62466(14) 0.3494(4) 0.0290(5) Uani 1 1 d .
H18 H 0.2467 0.6347 0.4863 0.035 Uiso 1 1 calc R
C19 C 0.34204(15) 0.66325(15) 0.2840(5) 0.0366(6) Uani 1 1 d .
H19 H 0.3660 0.6989 0.3770 0.044 Uiso 1 1 calc R
C20 C 0.37791(16) 0.64859(14) 0.0799(5) 0.0364(6) Uani 1 1 d .
H20 H 0.4254 0.6749 0.0349 0.044 Uiso 1 1 calc R
C21 C 0.34302(14) 0.59496(14) -0.0557(5) 0.0356(6) Uani 1 1 d .
H21 H 0.3670 0.5851 -0.1924 0.043 Uiso 1 1 calc R
C22 C 0.27261(14) 0.55573(13) 0.0101(4) 0.0304(5) Uani 1 1 d .
H22 H 0.2505 0.5186 -0.0810 0.037 Uiso 1 1 calc R

loop_
_atom_site_aniso_label
_atom_site_aniso_U_11
_atom_site_aniso_U_22
_atom_site_aniso_U_33
_atom_site_aniso_U_23
_atom_site_aniso_U_13
_atom_site_aniso_U_12
P1 0.0186(2) 0.0266(3) 0.0241(3) 0.0024(3) 0.0037(3) 0.0021(2)
C1 0.0208(9) 0.0239(9) 0.0265(12) 0.0049(10) 0.0011(10) 0.0027(8)
C2 0.0246(11) 0.0283(11) 0.0277(12) 0.0035(10) 0.0047(9) 0.0003(9)
C3 0.0239(12) 0.0351(13) 0.0350(13) 0.0069(11) 0.0084(10) 0.0033(10)
C4 0.0186(10) 0.0404(13) 0.0440(16) 0.0145(12) 0.0019(12) 0.0002(9)
C5 0.0285(12) 0.0411(14) 0.0355(14) 0.0062(12) -0.0077(11) -0.0040(11)
C6 0.0276(11) 0.0348(14) 0.0278(13) 0.0026(11) 0.0027(10) 0.0031(10)
C7 0.0231(11) 0.0354(14) 0.0252(12) 0.0093(11) 0.0003(9) 0.0057(9)
C8 0.0202(10) 0.0484(15) 0.0238(11) 0.0053(11) -0.0004(9) 0.0028(10)
C9 0.0145(9) 0.0401(14) 0.0286(12) -0.0016(11) 0.0052(9) -0.0030(9)
C10 0.0262(12) 0.0551(18) 0.0392(16) -0.0097(13) -0.0012(10) -0.0056(11)
C11 0.0393(15) 0.0543(18) 0.057(2) -0.0233(16) 0.0052(14) -0.0133(13)
C12 0.0348(14) 0.0352(15) 0.071(2) -0.0085(15) 0.0210(15) -0.0038(11)
C13 0.0296(13) 0.0379(14) 0.0451(16) 0.0034(13) 0.0125(12) 0.0048(11)
C14 0.0233(11) 0.0349(13) 0.0299(12) 0.0002(11) 0.0040(9) 0.0008(9)
C15 0.0241(11) 0.0266(12) 0.0393(13) 0.0032(11) 0.0055(10) -0.0012(9)
C16 0.0268(11) 0.0230(11) 0.0401(14) -0.0032(11) 0.0031(10) 0.0012(9)
C17 0.0184(10) 0.0254(11) 0.0337(13) 0.0005(10) 0.0009(9) 0.0060(9)
C18 0.0223(11) 0.0331(12) 0.0315(13) -0.0040(10) 0.0026(10) 0.0046(10)
C19 0.0232(11) 0.0361(13) 0.0506(17) -0.0113(13) -0.0006(11) -0.0006(10)
C20 0.0225(12) 0.0371(14) 0.0495(17) 0.0043(12) 0.0078(11) -0.0009(10)
C21 0.0266(11) 0.0475(14) 0.0327(13) -0.0005(13) 0.0075(11) 0.0073(10)
C22 0.0238(11) 0.0333(12) 0.0342(15) -0.0076(10) -0.0012(9) 0.0059(9)

loop_
_atom_type_symbol
_atom_type_description
_atom_type_scat_dispersion_real
_atom_type_scat_dispersion_imag
_atom_type_scat_source
C C 0.0033 0.0016 'International Tables Vol C Tables 4.2.6.8 and 6.1.1.4'
H H 0.0000 0.0000 'International Tables Vol C Tables 4.2.6.8 and 6.1.1.4'
P P 0.1023 0.0942 'International Tables Vol C Tables 4.2.6.8 and 6.1.1.4'

loop_
_geom_angle_atom_site_label_1
_geom_angle_atom_site_label_2
_geom_angle_atom_site_label_3
_geom_angle
C7 P1 C1 102.18(11)
C7 P1 C15 102.40(12)
C15 P1 C1 99.68(10)
C2 C1 P1 122.87(18)
C6 C1 P1 118.02(18)
C6 C1 C2 118.9(2)
C1 C2 C3 120.1(2)
C4 C3 C2 120.4(2)
C3 C4 C5 120.0(2)
C4 C5 C6 119.9(2)
C1 C6 C5 120.8(2)
C8 C7 P1 128.10(19)
C7 C8 C9 131.5(2)
C10 C9 C8 117.2(2)
C10 C9 C14 117.6(2)
C14 C9 C8 125.2(2)
C11 C10 C9 121.8(3)
C10 C11 C12 120.0(3)
C13 C12 C11 119.2(3)
C12 C13 C14 120.8(3)
C13 C14 C9 120.6(2)
C16 C15 P1 125.74(19)
C15 C16 C17 128.3(2)
C18 C17 C16 123.0(2)
C18 C17 C22 118.4(2)
C22 C17 C16 118.6(2)
C17 C18 C19 120.7(2)
C20 C19 C18 120.0(2)
C21 C20 C19 119.8(2)
C20 C21 C22 120.4(3)
C21 C22 C17 120.7(2)

loop_
_geom_bond_atom_site_label_1
_geom_bond_atom_site_label_2
_geom_bond_distance
P1 C1 1.841(2)
P1 C7 1.813(2)
P1 C15 1.819(3)
C1 C2 1.394(3)
C1 C6 1.390(3)
C2 C3 1.396(3)
C3 C4 1.379(4)
C4 C5 1.382(4)
C5 C6 1.393(3)
C7 C8 1.327(4)
C8 C9 1.474(3)
C9 C10 1.389(4)
C9 C14 1.403(3)
C10 C11 1.378(4)
C11 C12 1.388(5)
C12 C13 1.382(4)
C13 C14 1.382(4)
C15 C16 1.335(3)
C16 C17 1.479(3)
C17 C18 1.387(3)
C17 C22 1.400(3)
C18 C19 1.388(3)
C19 C20 1.388(4)
C20 C21 1.375(4)
C21 C22 1.379(3)
